data_7229929
loop_
_publ_author_name
'Mahmoudi, Ghodrat'
'Zar\;eba, Jan K.'
'Bauz\'a, Antonio'
'Kubicki, Maciej'
'Bartyzel, Agata'
'Keramidas, Anastasios D.'
'Butusov, Leonid'
'Miros\/law, Barbara'
'Frontera, Antonio'

_publ_section_title
;
 Recurrent supramolecular motifs in discrete complexes and coordination
 polymers based on mercury halides: prevalence of chelate ring stacking
 and substituent effects
;
_journal_issue 8
_journal_name_full CrystEngComm
_journal_page_first 1065
_journal_paper_doi 10.1039/C7CE02166F
_journal_volume 20
_journal_year 2018
_chemical_formula_moiety 'C18 H13 Br Hg N4 O'
_chemical_formula_sum 'C18 H13 Br Hg N4 O'
_chemical_formula_weight 581.82
_space_group_crystal_system monoclinic
_space_group_IT_number 14
_space_group_name_Hall '-P 2yn'
_space_group_name_H-M_alt 'P 1 21/n 1'
_symmetry_space_group_name_Hall '-P 2yn'
_symmetry_space_group_name_H-M 'P 1 21/n 1'
_atom_sites_solution_hydrogens geom
_audit_creation_method SHELXL-2014/7
_audit_update_record
;
2017-11-04 deposited with the CCDC.
2018-01-09 downloaded from the CCDC.
;
_cell_angle_alpha 90
_cell_angle_beta 108.659(2)
_cell_angle_gamma 90
_cell_formula_units_Z 4
_cell_length_a 10.8009(10)
_cell_length_b 15.0130(13)
_cell_length_c 11.3474(10)
_cell_measurement_reflns_used 2988
_cell_measurement_temperature 295(2)
_cell_measurement_theta_max 25.00
_cell_measurement_theta_min 2.25
_cell_volume 1743.3(3)
_computing_cell_refinement 'Bruker SAINT'
_computing_data_collection 'Bruker APEX2'
_computing_data_reduction 'Bruker SAINT'
_computing_molecular_graphics 'Mercury (MacRae et al., 2009)'
_computing_publication_material 'SHELXL-2013 (Sheldrick, 2013)'
_computing_structure_refinement 'SHELXL-2013 (Sheldrick, 2013)'
_computing_structure_solution 'SHELXT-2013 (Sheldrick, 2013)'
_diffrn_ambient_temperature 295(2)
_diffrn_measured_fraction_theta_full 0.999
_diffrn_measured_fraction_theta_max 1.000
_diffrn_measurement_device_type 'Bruker Smart APEX CCD'
_diffrn_measurement_method '\f and \w scans'
_diffrn_radiation_monochromator graphite
_diffrn_radiation_source 'fine-focus sealed tube'
_diffrn_radiation_type MoK\a
_diffrn_radiation_wavelength 0.71073
_diffrn_reflns_av_R_equivalents 0.0657
_diffrn_reflns_av_unetI/netI 0.0451
_diffrn_reflns_Laue_measured_fraction_full 0.999
_diffrn_reflns_Laue_measured_fraction_max 1.000
_diffrn_reflns_limit_h_max 13
_diffrn_reflns_limit_k_max 18
_diffrn_reflns_limit_l_max 13
_diffrn_reflns_number 33100
_diffrn_reflns_point_group_measured_fraction_full 0.999
_diffrn_reflns_point_group_measured_fraction_max 1.000
_diffrn_reflns_theta_full 25.242
_diffrn_reflns_theta_max 26.000
_diffrn_reflns_theta_min 2.267
_exptl_absorpt_coefficient_mu 11.134
_exptl_absorpt_correction_T_max 0.6531
_exptl_absorpt_correction_T_min 0.3511
_exptl_absorpt_correction_type multi-scan
_exptl_absorpt_process_details 'Bruker SAINT'
_exptl_crystal_colour yellow
_exptl_crystal_density_diffrn 2.217
_exptl_crystal_description Plate
_exptl_crystal_F_000 1088
_exptl_crystal_size_max 0.20
_exptl_crystal_size_mid 0.08
_exptl_crystal_size_min 0.04
_refine_diff_density_max 3.133
_refine_diff_density_min -3.438
_refine_diff_density_rms 0.496
_refine_ls_extinction_method none
_refine_ls_goodness_of_fit_ref 1.974
_refine_ls_hydrogen_treatment constr
_refine_ls_matrix_type full
_refine_ls_number_parameters 227
_refine_ls_number_reflns 3069
_refine_ls_number_restraints 0
_refine_ls_restrained_S_all 1.974
_refine_ls_R_factor_all 0.0876
_refine_ls_R_factor_gt 0.0758
_refine_ls_shift/su_max 0.001
_refine_ls_shift/su_mean 0.000
_refine_ls_structure_factor_coef Fsqd
_refine_ls_weighting_details 'w=1/[\s^2^(Fo^2^)+(0.0800P)^2^] where P=(Fo^2^+2Fc^2^)/3'
_refine_ls_weighting_scheme calc
_refine_ls_wR_factor_gt 0.2154
_refine_ls_wR_factor_ref 0.2184
_reflns_Friedel_coverage 0.000
_reflns_number_gt 2709
_reflns_number_total 3419
_reflns_threshold_expression 'I > 2\s(I)'
_cod_data_source_file c7ce02166f2.cif
_cod_data_source_block 2
_cod_depositor_comments 'Adding full bibliography for 7229927--7229931.cif.'
_cod_database_code 7229929
_shelx_shelxl_version_number 2014/7
_shelx_space_group_comment
;
The symmetry employed for this shelxl refinement is uniquely defined
by the following loop, which should always be used as a source of
symmetry information in preference to the above space-group names.
They are only intended as comments.
;

loop_
_space_group_symop_operation_xyz
'x, y, z'
'-x+1/2, y+1/2, -z+1/2'
'-x, -y, -z'
'x-1/2, -y-1/2, z-1/2'

loop_
_atom_site_label
_atom_site_type_symbol
_atom_site_fract_x
_atom_site_fract_y
_atom_site_fract_z
_atom_site_U_iso_or_equiv
_atom_site_adp_type
_atom_site_occupancy
_atom_site_site_symmetry_order
_atom_site_calc_flag
_atom_site_refinement_flags_posn
_atom_site_refinement_flags_adp
Hg1 Hg 0.14052(6) 0.09169(4) 0.69439(5) 0.0392(3) Uani 1 1 d . .
Br1 Br 0.1183(2) 0.11355(15) 0.90153(19) 0.0656(6) Uani 1 1 d . .
N1 N 0.3011(12) -0.0311(8) 0.7459(12) 0.041(3) Uani 1 1 d . .
C2 C 0.3622(18) -0.0617(12) 0.8625(17) 0.056(5) Uani 1 1 d . .
H2 H 0.3424 -0.0365 0.9292 0.067 Uiso 1 1 calc R U
C3 C 0.4527(17) -0.1290(13) 0.8844(16) 0.050(4) Uani 1 1 d . .
H3 H 0.4960 -0.1478 0.9652 0.060 Uiso 1 1 calc R U
C4 C 0.4784(18) -0.1683(11) 0.7849(18) 0.058(5) Uani 1 1 d . .
H4 H 0.5381 -0.2148 0.7975 0.069 Uiso 1 1 calc R U
C5 C 0.4141(16) -0.1377(10) 0.6659(16) 0.046(4) Uani 1 1 d . .
H5 H 0.4309 -0.1629 0.5977 0.055 Uiso 1 1 calc R U
C6 C 0.3244(14) -0.0691(10) 0.6495(14) 0.033(3) Uani 1 1 d . .
C7 C 0.2493(13) -0.0331(8) 0.5242(13) 0.032(3) Uani 1 1 d . .
C71 C 0.2743(13) -0.0689(10) 0.4128(14) 0.033(3) Uani 1 1 d . .
C72 C 0.3261(19) -0.0149(12) 0.3403(18) 0.056(5) Uani 1 1 d . .
H72 H 0.3403 0.0453 0.3596 0.067 Uiso 1 1 calc R U
C73 C 0.356(2) -0.0492(15) 0.241(2) 0.068(6) Uani 1 1 d . .
H73 H 0.3926 -0.0119 0.1955 0.082 Uiso 1 1 calc R U
C74 C 0.3346(19) -0.1364(15) 0.2075(17) 0.062(5) Uani 1 1 d . .
H74 H 0.3541 -0.1584 0.1389 0.075 Uiso 1 1 calc R U
C75 C 0.2823(17) -0.1920(12) 0.2785(16) 0.051(4) Uani 1 1 d . .
H75 H 0.2684 -0.2519 0.2580 0.061 Uiso 1 1 calc R U
C76 C 0.2508(15) -0.1583(10) 0.3798(16) 0.045(4) Uani 1 1 d . .
H76 H 0.2141 -0.1955 0.4253 0.054 Uiso 1 1 calc R U
N8 N 0.1664(11) 0.0294(7) 0.5218(10) 0.033(3) Uani 1 1 d . .
N9 N 0.0990(12) 0.0638(8) 0.4046(12) 0.036(3) Uani 1 1 d . .
C10 C 0.0158(12) 0.1303(9) 0.4180(13) 0.027(3) Uani 1 1 d . .
O10 O 0.0006(10) 0.1615(6) 0.5105(9) 0.041(3) Uani 1 1 d . .
C11 C -0.0521(13) 0.1746(9) 0.2940(13) 0.030(3) Uani 1 1 d . .
C12 C -0.1353(12) 0.2449(11) 0.2908(13) 0.035(4) Uani 1 1 d . .
H12 H -0.1493 0.2610 0.3647 0.043 Uiso 1 1 calc R U
N13 N -0.1976(11) 0.2918(8) 0.1877(10) 0.034(3) Uani 1 1 d . .
C14 C -0.1738(15) 0.2681(12) 0.0826(14) 0.044(4) Uani 1 1 d . .
H14 H -0.2119 0.3018 0.0114 0.053 Uiso 1 1 calc R U
C15 C -0.0960(17) 0.1968(12) 0.0740(15) 0.053(5) Uani 1 1 d . .
H15 H -0.0852 0.1816 -0.0016 0.064 Uiso 1 1 calc R U
C16 C -0.0337(15) 0.1477(11) 0.1824(15) 0.043(4) Uani 1 1 d . .
H16 H 0.0184 0.0989 0.1802 0.052 Uiso 1 1 calc R U

loop_
_atom_site_aniso_label
_atom_site_aniso_U_11
_atom_site_aniso_U_22
_atom_site_aniso_U_33
_atom_site_aniso_U_23
_atom_site_aniso_U_13
_atom_site_aniso_U_12
Hg1 0.0462(5) 0.0385(4) 0.0316(4) -0.0018(2) 0.0106(3) 0.0037(2)
Br1 0.0916(16) 0.0669(12) 0.0471(11) -0.0009(9) 0.0346(11) 0.0097(11)
N1 0.039(7) 0.041(7) 0.043(8) 0.004(6) 0.011(7) 0.007(6)
C2 0.061(12) 0.057(10) 0.033(9) 0.001(8) -0.008(9) 0.003(9)
C3 0.043(9) 0.074(12) 0.033(9) 0.021(9) 0.012(8) 0.014(9)
C4 0.054(10) 0.041(9) 0.070(13) 0.017(9) 0.009(10) 0.015(8)
C5 0.046(9) 0.038(9) 0.049(10) 0.004(7) 0.008(8) 0.006(7)
C6 0.032(8) 0.033(7) 0.035(8) 0.001(6) 0.014(7) -0.006(6)
C7 0.030(7) 0.027(7) 0.034(8) -0.009(6) 0.005(6) -0.003(6)
C71 0.026(7) 0.037(8) 0.035(8) -0.001(6) 0.008(7) 0.007(6)
C72 0.071(12) 0.044(10) 0.068(12) -0.007(9) 0.043(11) -0.010(9)
C73 0.086(15) 0.069(14) 0.069(13) 0.006(11) 0.051(12) -0.017(12)
C74 0.060(12) 0.087(15) 0.046(11) -0.026(10) 0.025(10) 0.002(11)
C75 0.056(10) 0.051(10) 0.053(10) -0.021(8) 0.030(9) -0.001(8)
C76 0.046(9) 0.040(9) 0.051(10) -0.012(7) 0.019(8) -0.003(7)
N8 0.032(6) 0.029(6) 0.029(6) 0.000(5) -0.004(5) 0.006(5)
N9 0.039(7) 0.035(6) 0.039(7) 0.000(6) 0.019(6) 0.008(6)
C10 0.019(6) 0.034(7) 0.028(7) -0.004(6) 0.010(6) 0.002(5)
O10 0.049(6) 0.039(6) 0.030(5) 0.000(5) 0.007(5) 0.012(5)
C11 0.029(7) 0.032(7) 0.031(7) -0.004(6) 0.012(6) 0.000(6)
C12 0.032(8) 0.037(8) 0.039(9) -0.003(6) 0.014(7) -0.001(6)
N13 0.026(6) 0.047(7) 0.031(7) 0.009(5) 0.011(5) 0.006(5)
C14 0.041(9) 0.061(11) 0.030(8) 0.003(7) 0.011(7) 0.017(8)
C15 0.054(10) 0.069(11) 0.028(8) 0.000(8) 0.001(8) 0.015(9)
C16 0.038(8) 0.046(9) 0.046(9) -0.005(7) 0.012(8) 0.007(7)

loop_
_atom_type_symbol
_atom_type_description
_atom_type_scat_dispersion_real
_atom_type_scat_dispersion_imag
_atom_type_scat_source
C C 0.0033 0.0016 'International Tables Vol C Tables 4.2.6.8 and 6.1.1.4'
H H 0.0000 0.0000 'International Tables Vol C Tables 4.2.6.8 and 6.1.1.4'
Br Br -0.2901 2.4595 'International Tables Vol C Tables 4.2.6.8 and 6.1.1.4'
Hg Hg -2.3894 9.2266 'International Tables Vol C Tables 4.2.6.8 and 6.1.1.4'
N N 0.0061 0.0033 'International Tables Vol C Tables 4.2.6.8 and 6.1.1.4'
O O 0.0106 0.0060 'International Tables Vol C Tables 4.2.6.8 and 6.1.1.4'

loop_
_geom_angle_atom_site_label_1
_geom_angle_atom_site_label_2
_geom_angle_atom_site_label_3
_geom_angle
_geom_angle_site_symmetry_3
N8 Hg1 O10 69.2(4) .
N8 Hg1 Br1 163.2(3) .
O10 Hg1 Br1 123.2(3) .
N8 Hg1 N1 68.0(4) .
O10 Hg1 N1 137.2(4) .
Br1 Hg1 N1 98.6(3) .
N8 Hg1 N13 88.9(4) 4_666
O10 Hg1 N13 85.4(4) 4_666
Br1 Hg1 N13 102.7(3) 4_666
N1 Hg1 N13 94.9(4) 4_666
C6 N1 C2 119.8(14) .
C6 N1 Hg1 115.4(9) .
C2 N1 Hg1 124.7(12) .
N1 C2 C3 121.5(18) .
N1 C2 H2 119.2 .
C3 C2 H2 119.2 .
C2 C3 C4 119.1(15) .
C2 C3 H3 120.5 .
C4 C3 H3 120.5 .
C3 C4 C5 119.1(16) .
C3 C4 H4 120.4 .
C5 C4 H4 120.4 .
C4 C5 C6 119.3(17) .
C4 C5 H5 120.4 .
C6 C5 H5 120.4 .
N1 C6 C5 121.2(14) .
N1 C6 C7 116.1(13) .
C5 C6 C7 122.7(14) .
N8 C7 C71 124.2(12) .
N8 C7 C6 116.4(13) .
C71 C7 C6 119.3(12) .
C72 C71 C76 118.3(15) .
C72 C71 C7 120.7(14) .
C76 C71 C7 120.9(14) .
C73 C72 C71 120.9(16) .
C73 C72 H72 119.6 .
C71 C72 H72 119.6 .
C74 C73 C72 121.8(19) .
C74 C73 H73 119.1 .
C72 C73 H73 119.1 .
C73 C74 C75 118.5(17) .
C73 C74 H74 120.8 .
C75 C74 H74 120.8 .
C76 C75 C74 120.6(17) .
C76 C75 H75 119.7 .
C74 C75 H75 119.7 .
C75 C76 C71 119.9(16) .
C75 C76 H76 120.1 .
C71 C76 H76 120.1 .
C7 N8 N9 115.9(12) .
C7 N8 Hg1 123.9(9) .
N9 N8 Hg1 120.0(8) .
C10 N9 N8 108.8(11) .
O10 C10 N9 130.5(12) .
O10 C10 C11 118.4(12) .
N9 C10 C11 110.7(12) .
C10 O10 Hg1 111.4(8) .
C12 C11 C16 118.4(13) .
C12 C11 C10 118.5(13) .
C16 C11 C10 123.0(12) .
N13 C12 C11 124.3(14) .
N13 C12 H12 117.9 .
C11 C12 H12 117.9 .
C14 N13 C12 116.6(12) .
C14 N13 Hg1 123.2(9) 4_565
C12 N13 Hg1 120.1(10) 4_565
N13 C14 C15 124.0(14) .
N13 C14 H14 118.0 .
C15 C14 H14 118.0 .
C14 C15 C16 118.4(16) .
C14 C15 H15 120.8 .
C16 C15 H15 120.8 .
C11 C16 C15 118.2(14) .
C11 C16 H16 120.9 .
C15 C16 H16 120.9 .

loop_
_geom_bond_atom_site_label_1
_geom_bond_atom_site_label_2
_geom_bond_distance
_geom_bond_site_symmetry_2
Hg1 N8 2.267(12) .
Hg1 O10 2.392(9) .
Hg1 Br1 2.460(2) .
Hg1 N1 2.470(12) .
Hg1 N13 2.491(12) 4_666
N1 C6 1.33(2) .
N1 C2 1.36(2) .
C2 C3 1.37(3) .
C2 H2 0.9300 .
C3 C4 1.38(3) .
C3 H3 0.9300 .
C4 C5 1.38(2) .
C4 H4 0.9300 .
C5 C6 1.38(2) .
C5 H5 0.9300 .
C6 C7 1.50(2) .
C7 N8 1.291(17) .
C7 C71 1.48(2) .
C71 C72 1.39(2) .
C71 C76 1.40(2) .
C72 C73 1.37(3) .
C72 H72 0.9300 .
C73 C74 1.36(3) .
C73 H73 0.9300 .
C74 C75 1.40(3) .
C74 H74 0.9300 .
C75 C76 1.39(2) .
C75 H75 0.9300 .
C76 H76 0.9300 .
N8 N9 1.395(16) .
N9 C10 1.383(18) .
C10 O10 1.208(16) .
C10 C11 1.516(19) .
C11 C12 1.38(2) .
C11 C16 1.40(2) .
C12 N13 1.348(17) .
C12 H12 0.9300 .
N13 C14 1.346(19) .
N13 Hg1 2.491(12) 4_565
C14 C15 1.38(2) .
C14 H14 0.9300 .
C15 C16 1.41(2) .
C15 H15 0.9300 .
C16 H16 0.9300 .

loop_
_geom_torsion_atom_site_label_1
_geom_torsion_atom_site_label_2
_geom_torsion_atom_site_label_3
_geom_torsion_atom_site_label_4
_geom_torsion
_geom_torsion_site_symmetry_1
_geom_torsion_site_symmetry_4
C6 N1 C2 C3 3(3) . .
Hg1 N1 C2 C3 -178.5(14) . .
N1 C2 C3 C4 -2(3) . .
C2 C3 C4 C5 1(3) . .
C3 C4 C5 C6 -1(3) . .
C2 N1 C6 C5 -2(2) . .
Hg1 N1 C6 C5 178.9(12) . .
C2 N1 C6 C7 178.0(14) . .
Hg1 N1 C6 C7 -0.7(16) . .
C4 C5 C6 N1 1(2) . .
C4 C5 C6 C7 -179.0(15) . .
N1 C6 C7 N8 -2.1(19) . .
C5 C6 C7 N8 178.3(14) . .
N1 C6 C7 C71 177.1(13) . .
C5 C6 C7 C71 -2(2) . .
N8 C7 C71 C72 64(2) . .
C6 C7 C71 C72 -115.6(16) . .
N8 C7 C71 C76 -118.5(16) . .
C6 C7 C71 C76 62.3(18) . .
C76 C71 C72 C73 -2(3) . .
C7 C71 C72 C73 176.3(17) . .
C71 C72 C73 C74 1(3) . .
C72 C73 C74 C75 -1(3) . .
C73 C74 C75 C76 1(3) . .
C74 C75 C76 C71 -2(2) . .
C72 C71 C76 C75 2(2) . .
C7 C71 C76 C75 -176.3(14) . .
C71 C7 N8 N9 -1(2) . .
C6 C7 N8 N9 178.7(12) . .
C71 C7 N8 Hg1 -174.8(10) . .
C6 C7 N8 Hg1 4.3(17) . .
C7 N8 N9 C10 -179.3(12) . .
Hg1 N8 N9 C10 -4.8(15) . .
N8 N9 C10 O10 3(2) . .
N8 N9 C10 C11 175.7(11) . .
N9 C10 O10 Hg1 0(2) . .
C11 C10 O10 Hg1 -172.2(9) . .
O10 C10 C11 C12 -4(2) . .
N9 C10 C11 C12 -177.6(13) . .
O10 C10 C11 C16 175.3(14) . .
N9 C10 C11 C16 2.0(19) . .
C16 C11 C12 N13 -2(2) . .
C10 C11 C12 N13 177.5(12) . .
C11 C12 N13 C14 -1(2) . .
C11 C12 N13 Hg1 174.7(11) . 4_565
C12 N13 C14 C15 4(2) . .
Hg1 N13 C14 C15 -172.1(13) 4_565 .
N13 C14 C15 C16 -3(3) . .
C12 C11 C16 C15 3(2) . .
C10 C11 C16 C15 -176.5(14) . .
C14 C15 C16 C11 -1(2) . .
